data_4345499
loop_
_publ_author_name
'Shao, Feng'
'Cahier, Benjamin'
'Rivi\`ere, Eric'
'Guillot, R\'egis'
'Guih\'ery, Nathalie'
'Campbell, Victoria E.'
'Mallah, Talal'

_publ_section_title
;
 Structural Dependence of the Ising-type Magnetic Anisotropy and of the
 Relaxation Time in Mononuclear Trigonal Bipyramidal Co(II) Single
 Molecule Magnets.
;
_journal_issue 3
_journal_name_full 'Inorganic chemistry'
_journal_page_first 1104
_journal_page_last 1111
_journal_paper_doi 10.1021/acs.inorgchem.6b01966
_journal_volume 56
_journal_year 2017
_chemical_formula_sum 'C18 H39 Br Cl Co N O4 S3'
_chemical_formula_weight 603.97
_chemical_name_systematic
;
 ?
;
_space_group_crystal_system monoclinic
_space_group_IT_number 14
_space_group_name_Hall '-P 2ybc'
_space_group_name_H-M_alt 'P 1 21/c 1'
_symmetry_space_group_name_Hall '-P 2ybc'
_symmetry_space_group_name_H-M 'P 1 21/c 1'
_atom_sites_solution_hydrogens geom
_audit_creation_method SHELXL-2013
_cell_angle_alpha 90
_cell_angle_beta 96.219(3)
_cell_angle_gamma 90
_cell_formula_units_Z 8
_cell_length_a 15.8788(13)
_cell_length_b 28.594(2)
_cell_length_c 11.7160(9)
_cell_measurement_reflns_used 9644
_cell_measurement_temperature 100(1)
_cell_measurement_theta_max 30.45
_cell_measurement_theta_min 2.50
_cell_volume 5288.2(7)
_computing_cell_refinement 'Bruker SAINT'
_computing_data_collection 'Bruker APEX2'
_computing_data_reduction 'Bruker SAINT'
_computing_structure_refinement 'SHELXL-2013 (Sheldrick, 2013)'
_computing_structure_solution 'SHELXS-97 (Sheldrick 2008)'
_diffrn_ambient_temperature 100(1)
_diffrn_measured_fraction_theta_full 0.999
_diffrn_measured_fraction_theta_max 0.997
_diffrn_measurement_device_type 'Bruker PHOTON100 CMOS'
_diffrn_measurement_method '\f and \w scans'
_diffrn_radiation_type MoK\a
_diffrn_radiation_wavelength 0.71073
_diffrn_reflns_av_R_equivalents 0.0750
_diffrn_reflns_av_unetI/netI 0.0554
_diffrn_reflns_Laue_measured_fraction_full 0.999
_diffrn_reflns_Laue_measured_fraction_max 0.997
_diffrn_reflns_limit_h_max 22
_diffrn_reflns_limit_h_min -22
_diffrn_reflns_limit_k_max 40
_diffrn_reflns_limit_k_min -40
_diffrn_reflns_limit_l_max 16
_diffrn_reflns_limit_l_min -16
_diffrn_reflns_number 134662
_diffrn_reflns_point_group_measured_fraction_full 0.999
_diffrn_reflns_point_group_measured_fraction_max 0.997
_diffrn_reflns_theta_full 25.000
_diffrn_reflns_theta_max 30.623
_diffrn_reflns_theta_min 2.177
_exptl_absorpt_coefficient_mu 2.521
_exptl_absorpt_correction_T_max 0.9710
_exptl_absorpt_correction_T_min 0.8154
_exptl_absorpt_correction_type multi-scan
_exptl_absorpt_process_details SADABS
_exptl_crystal_colour pink
_exptl_crystal_density_diffrn 1.517
_exptl_crystal_description plate
_exptl_crystal_F_000 2504
_exptl_crystal_size_max 0.120
_exptl_crystal_size_mid 0.060
_exptl_crystal_size_min 0.015
_refine_diff_density_max 2.037
_refine_diff_density_min -3.262
_refine_diff_density_rms 0.200
_refine_ls_extinction_method none
_refine_ls_goodness_of_fit_ref 1.131
_refine_ls_hydrogen_treatment constr
_refine_ls_matrix_type full
_refine_ls_number_parameters 541
_refine_ls_number_reflns 16248
_refine_ls_number_restraints 0
_refine_ls_restrained_S_all 1.131
_refine_ls_R_factor_all 0.1206
_refine_ls_R_factor_gt 0.0938
_refine_ls_shift/su_max 0.000
_refine_ls_shift/su_mean 0.000
_refine_ls_structure_factor_coef Fsqd
_refine_ls_weighting_details 'w=1/[\s^2^(Fo^2^)+(0.0710P)^2^+64.1131P] where P=(Fo^2^+2Fc^2^)/3'
_refine_ls_weighting_scheme calc
_refine_ls_wR_factor_gt 0.2083
_refine_ls_wR_factor_ref 0.2224
_reflns_Friedel_coverage 0.000
_reflns_number_gt 12599
_reflns_number_total 16248
_reflns_threshold_expression 'I > 2\s(I)'
_cod_data_source_file ic6b01966_si_003.cif
_cod_data_source_block 2
_cod_original_cell_volume 5288.3(7)
_cod_database_code 4345499
_shelx_space_group_comment
;
The symmetry employed for this shelxl refinement is uniquely defined
by the following loop, which should always be used as a source of
symmetry information in preference to the above space-group names.
They are only intended as comments.
;
_shelx_estimated_absorpt_t_min 0.758
_shelx_estimated_absorpt_t_max 0.964
_shelxl_version_number 2013-4

loop_
_space_group_symop_operation_xyz
'x, y, z'
'-x, y+1/2, -z+1/2'
'-x, -y, -z'
'x, -y-1/2, z-1/2'

loop_
_atom_site_label
_atom_site_type_symbol
_atom_site_fract_x
_atom_site_fract_y
_atom_site_fract_z
_atom_site_U_iso_or_equiv
_atom_site_adp_type
_atom_site_occupancy
_atom_site_site_symmetry_order
_atom_site_calc_flag
_atom_site_refinement_flags_posn
_atom_site_refinement_flags_adp
C1 C 0.7307(4) 0.3218(2) 0.7871(5) 0.0160(10) Uani 1 1 d . .
H1A H 0.6724 0.3149 0.7986 0.019 Uiso 1 1 calc R U
H1B H 0.7586 0.2924 0.7741 0.019 Uiso 1 1 calc R U
C2 C 0.7317(4) 0.3522(2) 0.6816(5) 0.0155(10) Uani 1 1 d . .
H2A H 0.6995 0.3806 0.6902 0.019 Uiso 1 1 calc R U
H2B H 0.7062 0.3356 0.6143 0.019 Uiso 1 1 calc R U
C3 C 0.7806(4) 0.3092(2) 0.9870(5) 0.0158(10) Uani 1 1 d . .
H3A H 0.7261 0.2940 0.9888 0.019 Uiso 1 1 calc R U
H3B H 0.7941 0.3251 1.0598 0.019 Uiso 1 1 calc R U
C4 C 0.8471(4) 0.2723(2) 0.9742(5) 0.0169(11) Uani 1 1 d . .
H4A H 0.8327 0.2547 0.9040 0.020 Uiso 1 1 calc R U
H4B H 0.8502 0.2507 1.0384 0.020 Uiso 1 1 calc R U
C5 C 0.7210(4) 0.3841(2) 0.9252(5) 0.0166(11) Uani 1 1 d . .
H5A H 0.6675 0.3721 0.9457 0.020 Uiso 1 1 calc R U
H5B H 0.7087 0.4039 0.8583 0.020 Uiso 1 1 calc R U
C6 C 0.7617(4) 0.4135(2) 1.0235(5) 0.0178(11) Uani 1 1 d . .
H6A H 0.7644 0.3958 1.0944 0.021 Uiso 1 1 calc R U
H6B H 0.7278 0.4413 1.0320 0.021 Uiso 1 1 calc R U
C7 C 0.8347(4) 0.4250(2) 0.5933(5) 0.0176(11) Uani 1 1 d . .
C8 C 0.9190(5) 0.4303(3) 0.5433(6) 0.0285(15) Uani 1 1 d . .
H8A H 0.9187 0.4589 0.5003 0.043 Uiso 1 1 calc R U
H8B H 0.9268 0.4044 0.4935 0.043 Uiso 1 1 calc R U
H8C H 0.9643 0.4310 0.6045 0.043 Uiso 1 1 calc R U
C9 C 0.7609(5) 0.4242(3) 0.4971(6) 0.0323(16) Uani 1 1 d . .
H9A H 0.7082 0.4224 0.5302 0.048 Uiso 1 1 calc R U
H9B H 0.7664 0.3975 0.4488 0.048 Uiso 1 1 calc R U
H9C H 0.7620 0.4522 0.4522 0.048 Uiso 1 1 calc R U
C10 C 0.8225(4) 0.4633(2) 0.6799(5) 0.0216(12) Uani 1 1 d . .
H10A H 0.8693 0.4632 0.7390 0.032 Uiso 1 1 calc R U
H10B H 0.7708 0.4579 0.7134 0.032 Uiso 1 1 calc R U
H10C H 0.8196 0.4931 0.6418 0.032 Uiso 1 1 calc R U
C11 C 1.0129(4) 0.2608(2) 0.8915(5) 0.0163(11) Uani 1 1 d . .
C12 C 1.0021(5) 0.2113(2) 0.9363(6) 0.0306(15) Uani 1 1 d . .
H12A H 1.0404 0.1906 0.9033 0.046 Uiso 1 1 calc R U
H12B H 0.9449 0.2011 0.9154 0.046 Uiso 1 1 calc R U
H12C H 1.0141 0.2111 1.0184 0.046 Uiso 1 1 calc R U
C13 C 1.1031(4) 0.2783(3) 0.9204(7) 0.0308(16) Uani 1 1 d . .
H13A H 1.1415 0.2578 0.8865 0.046 Uiso 1 1 calc R U
H13B H 1.1169 0.2786 1.0022 0.046 Uiso 1 1 calc R U
H13C H 1.1080 0.3093 0.8906 0.046 Uiso 1 1 calc R U
C14 C 0.9857(4) 0.2628(2) 0.7630(5) 0.0209(12) Uani 1 1 d . .
H14A H 0.9937 0.2940 0.7356 0.031 Uiso 1 1 calc R U
H14B H 0.9270 0.2544 0.7484 0.031 Uiso 1 1 calc R U
H14C H 1.0193 0.2414 0.7241 0.031 Uiso 1 1 calc R U
C15 C 0.9295(4) 0.43319(19) 1.1396(5) 0.0164(11) Uani 1 1 d . .
C16 C 0.9326(5) 0.3867(2) 1.2020(5) 0.0245(13) Uani 1 1 d . .
H16A H 0.9609 0.3641 1.1594 0.037 Uiso 1 1 calc R U
H16B H 0.8759 0.3763 1.2093 0.037 Uiso 1 1 calc R U
H16C H 0.9628 0.3904 1.2770 0.037 Uiso 1 1 calc R U
C17 C 0.8870(6) 0.4700(2) 1.2086(6) 0.0334(17) Uani 1 1 d . .
H17A H 0.9189 0.4738 1.2824 0.050 Uiso 1 1 calc R U
H17B H 0.8305 0.4601 1.2186 0.050 Uiso 1 1 calc R U
H17C H 0.8848 0.4992 1.1682 0.050 Uiso 1 1 calc R U
C18 C 1.0176(5) 0.4489(3) 1.1193(6) 0.0349(17) Uani 1 1 d . .
H18A H 1.0523 0.4511 1.1914 0.052 Uiso 1 1 calc R U
H18B H 1.0145 0.4789 1.0824 0.052 Uiso 1 1 calc R U
H18C H 1.0419 0.4266 1.0711 0.052 Uiso 1 1 calc R U
C19 C 0.4464(4) 0.4455(2) 0.4196(6) 0.0271(14) Uani 1 1 d . .
H19A H 0.4281 0.4644 0.3527 0.033 Uiso 1 1 calc R U
H19B H 0.4983 0.4589 0.4569 0.033 Uiso 1 1 calc R U
C20 C 0.3793(4) 0.4467(3) 0.5011(6) 0.0295(15) Uani 1 1 d . .
H20A H 0.3683 0.4789 0.5214 0.035 Uiso 1 1 calc R U
H20B H 0.3991 0.4300 0.5709 0.035 Uiso 1 1 calc R U
C21 C 0.5172(4) 0.3995(2) 0.2858(5) 0.0225(12) Uani 1 1 d . .
H21A H 0.5653 0.4197 0.3079 0.027 Uiso 1 1 calc R U
H21B H 0.5389 0.3684 0.2727 0.027 Uiso 1 1 calc R U
C22 C 0.4715(4) 0.4172(2) 0.1764(5) 0.0218(12) Uani 1 1 d . .
H22A H 0.5086 0.4161 0.1158 0.026 Uiso 1 1 calc R U
H22B H 0.4544 0.4494 0.1859 0.026 Uiso 1 1 calc R U
C23 C 0.5126(5) 0.3719(3) 0.4790(6) 0.0323(16) Uani 1 1 d . .
H23A H 0.5698 0.3843 0.4892 0.039 Uiso 1 1 calc R U
H23B H 0.4870 0.3779 0.5491 0.039 Uiso 1 1 calc R U
C24 C 0.5168(4) 0.3204(3) 0.4613(7) 0.0345(18) Uani 1 1 d . .
H24A H 0.5471 0.3057 0.5282 0.041 Uiso 1 1 calc R U
H24B H 0.5467 0.3136 0.3953 0.041 Uiso 1 1 calc R U
C25 C 0.2265(4) 0.4018(2) 0.5575(5) 0.0197(11) Uani 1 1 d . .
C26 C 0.1373(5) 0.3917(5) 0.5025(9) 0.067(4) Uani 1 1 d . .
H26A H 0.1038 0.3797 0.5595 0.101 Uiso 1 1 calc R U
H26B H 0.1395 0.3689 0.4427 0.101 Uiso 1 1 calc R U
H26C H 0.1122 0.4200 0.4706 0.101 Uiso 1 1 calc R U
C27 C 0.2231(6) 0.4419(3) 0.6398(7) 0.0394(19) Uani 1 1 d . .
H27A H 0.1877 0.4337 0.6981 0.059 Uiso 1 1 calc R U
H27B H 0.2003 0.4690 0.5990 0.059 Uiso 1 1 calc R U
H27C H 0.2793 0.4487 0.6749 0.059 Uiso 1 1 calc R U
C28 C 0.2676(9) 0.3598(4) 0.6175(12) 0.091(6) Uani 1 1 d . .
H28A H 0.3233 0.3680 0.6518 0.137 Uiso 1 1 calc R U
H28B H 0.2718 0.3351 0.5628 0.137 Uiso 1 1 calc R U
H28C H 0.2341 0.3494 0.6760 0.137 Uiso 1 1 calc R U
C29 C 0.3033(4) 0.4213(2) 0.0535(5) 0.0163(10) Uani 1 1 d . .
C30 C 0.3489(4) 0.4437(2) -0.0402(5) 0.0247(13) Uani 1 1 d . .
H30A H 0.3718 0.4196 -0.0850 0.037 Uiso 1 1 calc R U
H30B H 0.3940 0.4631 -0.0058 0.037 Uiso 1 1 calc R U
H30C H 0.3097 0.4623 -0.0888 0.037 Uiso 1 1 calc R U
C31 C 0.2691(4) 0.4579(2) 0.1307(5) 0.0210(12) Uani 1 1 d . .
H31A H 0.3153 0.4758 0.1680 0.031 Uiso 1 1 calc R U
H31B H 0.2395 0.4426 0.1875 0.031 Uiso 1 1 calc R U
H31C H 0.2310 0.4783 0.0853 0.031 Uiso 1 1 calc R U
C32 C 0.2321(4) 0.3901(2) 0.0006(6) 0.0232(12) Uani 1 1 d . .
H32A H 0.1918 0.4086 -0.0470 0.035 Uiso 1 1 calc R U
H32B H 0.2045 0.3756 0.0605 0.035 Uiso 1 1 calc R U
H32C H 0.2550 0.3664 -0.0451 0.035 Uiso 1 1 calc R U
C33 C 0.4242(4) 0.2410(2) 0.3660(5) 0.0198(11) Uani 1 1 d . .
C34 C 0.3415(5) 0.2145(2) 0.3749(7) 0.0287(14) Uani 1 1 d . .
H34A H 0.2952 0.2314 0.3349 0.043 Uiso 1 1 calc R U
H34B H 0.3324 0.2113 0.4542 0.043 Uiso 1 1 calc R U
H34C H 0.3450 0.1840 0.3413 0.043 Uiso 1 1 calc R U
C35 C 0.4371(5) 0.2487(3) 0.2405(6) 0.0315(15) Uani 1 1 d . .
H35A H 0.4856 0.2684 0.2358 0.047 Uiso 1 1 calc R U
H35B H 0.3877 0.2634 0.2017 0.047 Uiso 1 1 calc R U
H35C H 0.4460 0.2191 0.2050 0.047 Uiso 1 1 calc R U
C36 C 0.4980(5) 0.2144(3) 0.4310(7) 0.0310(15) Uani 1 1 d . .
H36A H 0.5002 0.1833 0.4008 0.046 Uiso 1 1 calc R U
H36B H 0.4900 0.2130 0.5110 0.046 Uiso 1 1 calc R U
H36C H 0.5501 0.2304 0.4222 0.046 Uiso 1 1 calc R U
N1 N 0.7736(3) 0.34412(15) 0.8938(4) 0.0098(8) Uani 1 1 d . .
N2 N 0.4634(3) 0.39719(17) 0.3825(4) 0.0148(9) Uani 1 1 d . .
O1 O 0.4629(3) 0.47337(18) 0.7477(4) 0.0270(10) Uani 1 1 d . .
O2 O 0.5012(4) 0.39410(17) 0.7660(4) 0.0361(13) Uani 1 1 d . .
O3 O 0.5978(3) 0.44931(17) 0.7077(4) 0.0243(9) Uani 1 1 d . .
O4 O 0.5630(3) 0.44964(19) 0.8981(4) 0.0280(11) Uani 1 1 d . .
O5 O 0.6416(4) 0.2882(2) 0.2151(6) 0.0489(16) Uani 1 1 d . .
O6 O 0.7886(3) 0.29417(17) 0.2497(4) 0.0255(10) Uani 1 1 d . .
O7 O 0.7046(4) 0.36121(18) 0.2495(5) 0.0434(15) Uani 1 1 d . .
O8 O 0.7040(4) 0.3058(2) 0.3989(4) 0.0386(14) Uani 1 1 d . .
S1 S 0.84093(9) 0.36655(5) 0.66500(11) 0.0139(2) Uani 1 1 d . .
S2 S 0.94797(9) 0.30128(5) 0.96993(11) 0.0131(2) Uani 1 1 d . .
S3 S 0.86791(9) 0.43036(4) 0.99541(11) 0.0129(2) Uani 1 1 d . .
S4 S 0.28313(9) 0.42031(5) 0.43523(11) 0.0146(3) Uani 1 1 d . .
S5 S 0.37878(8) 0.38108(5) 0.13785(11) 0.0129(2) Uani 1 1 d . .
S6 S 0.41024(9) 0.29770(5) 0.43819(12) 0.0158(3) Uani 1 1 d . .
Cl1 Cl 0.53092(9) 0.44139(5) 0.78027(11) 0.0163(3) Uani 1 1 d . .
Cl2 Cl 0.70894(9) 0.31226(5) 0.27746(13) 0.0203(3) Uani 1 1 d . .
Co1 Co 0.90226(4) 0.36973(2) 0.86453(6) 0.00987(14) Uani 1 1 d . .
Co2 Co 0.34018(5) 0.35946(3) 0.32419(6) 0.01128(15) Uani 1 1 d . .
Br1 Br 1.03277(5) 0.40017(3) 0.81916(7) 0.03633(19) Uani 1 1 d . .
Br2 Br 0.21129(5) 0.32036(3) 0.25946(7) 0.03284(18) Uani 1 1 d . .

loop_
_atom_site_aniso_label
_atom_site_aniso_U_11
_atom_site_aniso_U_22
_atom_site_aniso_U_33
_atom_site_aniso_U_23
_atom_site_aniso_U_13
_atom_site_aniso_U_12
C1 0.019(3) 0.018(3) 0.010(2) -0.0029(19) -0.003(2) -0.005(2)
C2 0.016(2) 0.020(3) 0.010(2) 0.0010(19) -0.0016(19) -0.002(2)
C3 0.019(3) 0.021(3) 0.008(2) 0.0048(19) 0.005(2) -0.003(2)
C4 0.025(3) 0.014(2) 0.012(3) 0.0039(19) 0.003(2) -0.001(2)
C5 0.015(2) 0.021(3) 0.016(3) -0.002(2) 0.006(2) 0.003(2)
C6 0.020(3) 0.020(3) 0.014(3) -0.004(2) 0.008(2) 0.001(2)
C7 0.021(3) 0.021(3) 0.011(3) 0.007(2) 0.003(2) 0.002(2)
C8 0.034(4) 0.036(4) 0.019(3) 0.010(3) 0.016(3) 0.003(3)
C9 0.039(4) 0.036(4) 0.019(3) 0.015(3) -0.010(3) -0.007(3)
C10 0.029(3) 0.017(3) 0.020(3) 0.007(2) 0.008(2) 0.006(2)
C11 0.022(3) 0.021(3) 0.006(2) -0.0061(19) 0.001(2) 0.005(2)
C12 0.046(4) 0.023(3) 0.023(3) -0.001(3) 0.005(3) 0.015(3)
C13 0.017(3) 0.037(4) 0.037(4) -0.018(3) -0.004(3) 0.012(3)
C14 0.027(3) 0.030(3) 0.005(2) -0.008(2) 0.003(2) 0.003(2)
C15 0.028(3) 0.014(2) 0.007(2) -0.0024(18) 0.001(2) -0.006(2)
C16 0.043(4) 0.016(3) 0.013(3) -0.002(2) -0.005(3) -0.002(3)
C17 0.059(5) 0.022(3) 0.020(3) -0.008(3) 0.004(3) 0.005(3)
C18 0.034(4) 0.050(5) 0.019(3) 0.002(3) -0.003(3) -0.022(3)
C19 0.029(3) 0.019(3) 0.036(4) -0.010(3) 0.015(3) -0.009(2)
C20 0.029(3) 0.036(4) 0.026(3) -0.019(3) 0.012(3) -0.014(3)
C21 0.015(3) 0.030(3) 0.022(3) -0.005(2) 0.003(2) -0.002(2)
C22 0.017(3) 0.034(3) 0.015(3) -0.002(2) 0.006(2) -0.009(2)
C23 0.033(4) 0.033(4) 0.026(4) 0.004(3) -0.018(3) -0.012(3)
C24 0.022(3) 0.028(3) 0.048(5) 0.017(3) -0.020(3) -0.005(3)
C25 0.021(3) 0.019(3) 0.020(3) 0.001(2) 0.009(2) 0.000(2)
C26 0.029(4) 0.122(10) 0.056(6) -0.056(6) 0.028(4) -0.037(5)
C27 0.057(5) 0.041(4) 0.023(4) -0.013(3) 0.023(4) -0.015(4)
C28 0.108(10) 0.080(8) 0.104(9) 0.075(7) 0.089(9) 0.068(7)
C29 0.019(3) 0.020(3) 0.011(2) -0.002(2) 0.003(2) 0.000(2)
C30 0.031(3) 0.032(3) 0.012(3) 0.000(2) 0.006(2) -0.004(3)
C31 0.030(3) 0.022(3) 0.011(3) -0.002(2) 0.001(2) 0.010(2)
C32 0.021(3) 0.026(3) 0.020(3) -0.005(2) -0.007(2) 0.001(2)
C33 0.019(3) 0.021(3) 0.021(3) -0.003(2) 0.007(2) 0.000(2)
C34 0.031(3) 0.020(3) 0.036(4) -0.002(3) 0.012(3) -0.007(3)
C35 0.039(4) 0.038(4) 0.020(3) -0.003(3) 0.013(3) 0.002(3)
C36 0.029(3) 0.026(3) 0.038(4) 0.001(3) 0.006(3) 0.011(3)
N1 0.0110(19) 0.014(2) 0.0045(18) -0.0011(15) 0.0013(15) -0.0003(15)
N2 0.018(2) 0.016(2) 0.011(2) -0.0044(17) 0.0006(17) -0.0044(17)
O1 0.014(2) 0.039(3) 0.028(2) 0.007(2) -0.0006(17) 0.0030(18)
O2 0.064(4) 0.019(2) 0.026(3) 0.0003(19) 0.009(2) -0.017(2)
O3 0.019(2) 0.033(2) 0.022(2) 0.0030(19) 0.0106(17) 0.0014(18)
O4 0.027(2) 0.044(3) 0.011(2) -0.0089(19) -0.0084(17) 0.007(2)
O5 0.034(3) 0.060(4) 0.050(4) 0.008(3) -0.007(3) -0.013(3)
O6 0.020(2) 0.037(3) 0.022(2) 0.0138(19) 0.0137(18) 0.0108(19)
O7 0.063(4) 0.024(3) 0.049(3) 0.019(2) 0.032(3) 0.020(3)
O8 0.052(3) 0.049(3) 0.020(2) 0.012(2) 0.029(2) 0.015(3)
S1 0.0195(6) 0.0169(6) 0.0053(5) -0.0003(4) 0.0010(5) 0.0016(5)
S2 0.0184(6) 0.0144(6) 0.0063(5) -0.0014(4) 0.0002(5) 0.0042(5)
S3 0.0207(6) 0.0115(5) 0.0069(5) -0.0001(4) 0.0039(5) -0.0015(5)
S4 0.0197(6) 0.0157(6) 0.0086(6) -0.0011(5) 0.0026(5) 0.0014(5)
S5 0.0126(6) 0.0158(6) 0.0107(6) -0.0028(5) 0.0029(4) 0.0002(5)
S6 0.0168(6) 0.0156(6) 0.0149(6) 0.0003(5) 0.0001(5) -0.0003(5)
Cl1 0.0181(6) 0.0193(6) 0.0111(6) -0.0013(5) 0.0002(5) -0.0035(5)
Cl2 0.0199(6) 0.0215(6) 0.0219(7) 0.0082(5) 0.0134(5) 0.0056(5)
Co1 0.0120(3) 0.0130(3) 0.0049(3) 0.0001(2) 0.0018(2) -0.0003(2)
Co2 0.0113(3) 0.0133(3) 0.0091(3) -0.0022(3) 0.0007(2) -0.0020(3)
Br1 0.0265(3) 0.0482(5) 0.0347(4) 0.0043(3) 0.0050(3) -0.0075(3)
Br2 0.0273(3) 0.0390(4) 0.0322(4) 0.0002(3) 0.0034(3) -0.0108(3)

loop_
_atom_type_symbol
_atom_type_description
_atom_type_scat_dispersion_real
_atom_type_scat_dispersion_imag
_atom_type_scat_source
C C 0.0031 0.0016 'International Tables Vol C Tables 4.2.6.8 and 6.1.1.4'
H H 0.0000 0.0000 'International Tables Vol C Tables 4.2.6.8 and 6.1.1.4'
N N 0.0061 0.0033 'International Tables Vol C Tables 4.2.6.8 and 6.1.1.4'
O O 0.0109 0.0061 'International Tables Vol C Tables 4.2.6.8 and 6.1.1.4'
S S 0.1250 0.1239 'International Tables Vol C Tables 4.2.6.8 and 6.1.1.4'
Cl Cl 0.1480 0.1591 'International Tables Vol C Tables 4.2.6.8 and 6.1.1.4'
Co Co 0.3490 0.9758 'International Tables Vol C Tables 4.2.6.8 and 6.1.1.4'
Br Br -0.2910 2.4679 'International Tables Vol C Tables 4.2.6.8 and 6.1.1.4'

loop_
_geom_angle_atom_site_label_1
_geom_angle_atom_site_label_2
_geom_angle_atom_site_label_3
_geom_angle
N1 C1 C2 113.2(4)
N1 C1 H1A 108.9
C2 C1 H1A 108.9
N1 C1 H1B 108.9
C2 C1 H1B 108.9
H1A C1 H1B 107.8
C1 C2 S1 108.2(4)
C1 C2 H2A 110.1
S1 C2 H2A 110.1
C1 C2 H2B 110.1
S1 C2 H2B 110.1
H2A C2 H2B 108.4
N1 C3 C4 113.3(4)
N1 C3 H3A 108.9
C4 C3 H3A 108.9
N1 C3 H3B 108.9
C4 C3 H3B 108.9
H3A C3 H3B 107.7
C3 C4 S2 108.3(4)
C3 C4 H4A 110.0
S2 C4 H4A 110.0
C3 C4 H4B 110.0
S2 C4 H4B 110.0
H4A C4 H4B 108.4
N1 C5 C6 114.3(5)
N1 C5 H5A 108.7
C6 C5 H5A 108.7
N1 C5 H5B 108.7
C6 C5 H5B 108.7
H5A C5 H5B 107.6
C5 C6 S3 109.7(4)
C5 C6 H6A 109.7
S3 C6 H6A 109.7
C5 C6 H6B 109.7
S3 C6 H6B 109.7
H6A C6 H6B 108.2
C10 C7 C8 111.4(5)
C10 C7 C9 110.9(6)
C8 C7 C9 110.5(5)
C10 C7 S1 110.5(4)
C8 C7 S1 104.9(4)
C9 C7 S1 108.4(4)
C7 C8 H8A 109.5
C7 C8 H8B 109.5
H8A C8 H8B 109.5
C7 C8 H8C 109.5
H8A C8 H8C 109.5
H8B C8 H8C 109.5
C7 C9 H9A 109.5
C7 C9 H9B 109.5
H9A C9 H9B 109.5
C7 C9 H9C 109.5
H9A C9 H9C 109.5
H9B C9 H9C 109.5
C7 C10 H10A 109.5
C7 C10 H10B 109.5
H10A C10 H10B 109.5
C7 C10 H10C 109.5
H10A C10 H10C 109.5
H10B C10 H10C 109.5
C13 C11 C14 111.6(5)
C13 C11 C12 111.5(6)
C14 C11 C12 110.2(5)
C13 C11 S2 104.2(4)
C14 C11 S2 110.6(4)
C12 C11 S2 108.5(4)
C11 C12 H12A 109.5
C11 C12 H12B 109.5
H12A C12 H12B 109.5
C11 C12 H12C 109.5
H12A C12 H12C 109.5
H12B C12 H12C 109.5
C11 C13 H13A 109.5
C11 C13 H13B 109.5
H13A C13 H13B 109.5
C11 C13 H13C 109.5
H13A C13 H13C 109.5
H13B C13 H13C 109.5
C11 C14 H14A 109.5
C11 C14 H14B 109.5
H14A C14 H14B 109.5
C11 C14 H14C 109.5
H14A C14 H14C 109.5
H14B C14 H14C 109.5
C18 C15 C16 110.8(6)
C18 C15 C17 110.4(6)
C16 C15 C17 110.0(5)
C18 C15 S3 105.9(4)
C16 C15 S3 112.7(4)
C17 C15 S3 106.9(5)
C15 C16 H16A 109.5
C15 C16 H16B 109.5
H16A C16 H16B 109.5
C15 C16 H16C 109.5
H16A C16 H16C 109.5
H16B C16 H16C 109.5
C15 C17 H17A 109.5
C15 C17 H17B 109.5
H17A C17 H17B 109.5
C15 C17 H17C 109.5
H17A C17 H17C 109.5
H17B C17 H17C 109.5
C15 C18 H18A 109.5
C15 C18 H18B 109.5
H18A C18 H18B 109.5
C15 C18 H18C 109.5
H18A C18 H18C 109.5
H18B C18 H18C 109.5
N2 C19 C20 111.9(5)
N2 C19 H19A 109.2
C20 C19 H19A 109.2
N2 C19 H19B 109.2
C20 C19 H19B 109.2
H19A C19 H19B 107.9
C19 C20 S4 110.0(5)
C19 C20 H20A 109.7
S4 C20 H20A 109.7
C19 C20 H20B 109.7
S4 C20 H20B 109.7
H20A C20 H20B 108.2
C22 C21 N2 113.7(5)
C22 C21 H21A 108.8
N2 C21 H21A 108.8
C22 C21 H21B 108.8
N2 C21 H21B 108.8
H21A C21 H21B 107.7
C21 C22 S5 109.1(4)
C21 C22 H22A 109.9
S5 C22 H22A 109.9
C21 C22 H22B 109.9
S5 C22 H22B 109.9
H22A C22 H22B 108.3
C24 C23 N2 113.7(6)
C24 C23 H23A 108.8
N2 C23 H23A 108.8
C24 C23 H23B 108.8
N2 C23 H23B 108.8
H23A C23 H23B 107.7
C23 C24 S6 108.7(5)
C23 C24 H24A 109.9
S6 C24 H24A 109.9
C23 C24 H24B 109.9
S6 C24 H24B 109.9
H24A C24 H24B 108.3
C27 C25 C28 110.7(8)
C27 C25 C26 108.8(7)
C28 C25 C26 112.5(9)
C27 C25 S4 109.5(5)
C28 C25 S4 111.5(5)
C26 C25 S4 103.6(5)
C25 C26 H26A 109.5
C25 C26 H26B 109.5
H26A C26 H26B 109.5
C25 C26 H26C 109.5
H26A C26 H26C 109.5
H26B C26 H26C 109.5
C25 C27 H27A 109.5
C25 C27 H27B 109.5
H27A C27 H27B 109.5
C25 C27 H27C 109.5
H27A C27 H27C 109.5
H27B C27 H27C 109.5
C25 C28 H28A 109.5
C25 C28 H28B 109.5
H28A C28 H28B 109.5
C25 C28 H28C 109.5
H28A C28 H28C 109.5
H28B C28 H28C 109.5
C32 C29 C30 110.1(5)
C32 C29 C31 110.5(5)
C30 C29 C31 111.7(5)
C32 C29 S5 105.1(4)
C30 C29 S5 108.2(4)
C31 C29 S5 111.1(4)
C29 C30 H30A 109.5
C29 C30 H30B 109.5
H30A C30 H30B 109.5
C29 C30 H30C 109.5
H30A C30 H30C 109.5
H30B C30 H30C 109.5
C29 C31 H31A 109.5
C29 C31 H31B 109.5
H31A C31 H31B 109.5
C29 C31 H31C 109.5
H31A C31 H31C 109.5
H31B C31 H31C 109.5
C29 C32 H32A 109.5
C29 C32 H32B 109.5
H32A C32 H32B 109.5
C29 C32 H32C 109.5
H32A C32 H32C 109.5
H32B C32 H32C 109.5
C35 C33 C36 112.2(6)
C35 C33 C34 110.1(6)
C36 C33 C34 109.7(6)
C35 C33 S6 110.4(5)
C36 C33 S6 109.3(5)
C34 C33 S6 104.9(4)
C33 C34 H34A 109.5
C33 C34 H34B 109.5
H34A C34 H34B 109.5
C33 C34 H34C 109.5
H34A C34 H34C 109.5
H34B C34 H34C 109.5
C33 C35 H35A 109.5
C33 C35 H35B 109.5
H35A C35 H35B 109.5
C33 C35 H35C 109.5
H35A C35 H35C 109.5
H35B C35 H35C 109.5
C33 C36 H36A 109.5
C33 C36 H36B 109.5
H36A C36 H36B 109.5
C33 C36 H36C 109.5
H36A C36 H36C 109.5
H36B C36 H36C 109.5
C3 N1 C5 109.7(4)
C3 N1 C1 108.6(4)
C5 N1 C1 108.4(4)
C3 N1 Co1 109.9(3)
C5 N1 Co1 109.5(3)
C1 N1 Co1 110.6(3)
C19 N2 C23 109.1(5)
C19 N2 C21 108.7(5)
C23 N2 C21 107.5(5)
C19 N2 Co2 110.6(4)
C23 N2 Co2 111.2(4)
C21 N2 Co2 109.7(3)
C2 S1 C7 104.2(3)
C2 S1 Co1 101.16(18)
C7 S1 Co1 113.2(2)
C4 S2 C11 105.6(3)
C4 S2 Co1 99.77(19)
C11 S2 Co1 114.13(19)
C6 S3 C15 104.7(3)
C6 S3 Co1 101.68(19)
C15 S3 Co1 118.4(2)
C20 S4 C25 104.4(3)
C20 S4 Co2 100.6(2)
C25 S4 Co2 117.1(2)
C22 S5 C29 103.8(3)
C22 S5 Co2 101.5(2)
C29 S5 Co2 115.20(18)
C24 S6 C33 103.1(3)
C24 S6 Co2 100.9(2)
C33 S6 Co2 117.3(2)
O1 Cl1 O2 109.9(3)
O1 Cl1 O4 109.2(3)
O2 Cl1 O4 110.1(3)
O1 Cl1 O3 108.9(3)
O2 Cl1 O3 109.3(3)
O4 Cl1 O3 109.4(3)
O5 Cl2 O6 110.2(4)
O5 Cl2 O7 110.0(4)
O6 Cl2 O7 108.7(3)
O5 Cl2 O8 109.2(4)
O6 Cl2 O8 108.7(3)
O7 Cl2 O8 110.0(4)
N1 Co1 Br1 175.02(12)
N1 Co1 S2 83.30(12)
Br1 Co1 S2 101.18(5)
N1 Co1 S3 82.21(12)
Br1 Co1 S3 98.19(5)
S2 Co1 S3 109.71(5)
N1 Co1 S1 81.83(12)
Br1 Co1 S1 93.85(5)
S2 Co1 S1 122.28(5)
S3 Co1 S1 122.81(5)
N2 Co2 Br2 178.91(13)
N2 Co2 S4 81.76(13)
Br2 Co2 S4 98.66(5)
N2 Co2 S5 81.68(13)
Br2 Co2 S5 97.23(4)
S4 Co2 S5 116.83(5)
N2 Co2 S6 81.43(13)
Br2 Co2 S6 99.29(5)
S4 Co2 S6 114.07(5)
S5 Co2 S6 122.81(6)

loop_
_geom_bond_atom_site_label_1
_geom_bond_atom_site_label_2
_geom_bond_distance
C1 N1 1.500(7)
C1 C2 1.513(8)
C1 H1A 0.9700
C1 H1B 0.9700
C2 S1 1.814(6)
C2 H2A 0.9700
C2 H2B 0.9700
C3 N1 1.475(7)
C3 C4 1.512(8)
C3 H3A 0.9700
C3 H3B 0.9700
C4 S2 1.808(6)
C4 H4A 0.9700
C4 H4B 0.9700
C5 N1 1.484(7)
C5 C6 1.514(8)
C5 H5A 0.9700
C5 H5B 0.9700
C6 S3 1.818(6)
C6 H6A 0.9700
C6 H6B 0.9700
C7 C10 1.520(9)
C7 C8 1.526(9)
C7 C9 1.536(9)
C7 S1 1.868(6)
C8 H8A 0.9600
C8 H8B 0.9600
C8 H8C 0.9600
C9 H9A 0.9600
C9 H9B 0.9600
C9 H9C 0.9600
C10 H10A 0.9600
C10 H10B 0.9600
C10 H10C 0.9600
C11 C13 1.520(9)
C11 C14 1.521(8)
C11 C12 1.527(9)
C11 S2 1.858(5)
C12 H12A 0.9600
C12 H12B 0.9600
C12 H12C 0.9600
C13 H13A 0.9600
C13 H13B 0.9600
C13 H13C 0.9600
C14 H14A 0.9600
C14 H14B 0.9600
C14 H14C 0.9600
C15 C18 1.513(9)
C15 C16 1.515(8)
C15 C17 1.528(9)
C15 S3 1.860(6)
C16 H16A 0.9600
C16 H16B 0.9600
C16 H16C 0.9600
C17 H17A 0.9600
C17 H17B 0.9600
C17 H17C 0.9600
C18 H18A 0.9600
C18 H18B 0.9600
C18 H18C 0.9600
C19 N2 1.481(8)
C19 C20 1.506(9)
C19 H19A 0.9700
C19 H19B 0.9700
C20 S4 1.801(7)
C20 H20A 0.9700
C20 H20B 0.9700
C21 C22 1.492(9)
C21 N2 1.493(8)
C21 H21A 0.9700
C21 H21B 0.9700
C22 S5 1.814(6)
C22 H22A 0.9700
C22 H22B 0.9700
C23 C24 1.490(10)
C23 N2 1.490(8)
C23 H23A 0.9700
C23 H23B 0.9700
C24 S6 1.805(7)
C24 H24A 0.9700
C24 H24B 0.9700
C25 C27 1.502(9)
C25 C28 1.506(11)
C25 C26 1.519(11)
C25 S4 1.850(6)
C26 H26A 0.9600
C26 H26B 0.9600
C26 H26C 0.9600
C27 H27A 0.9600
C27 H27B 0.9600
C27 H27C 0.9600
C28 H28A 0.9600
C28 H28B 0.9600
C28 H28C 0.9600
C29 C32 1.519(8)
C29 C30 1.520(8)
C29 C31 1.520(8)
C29 S5 1.866(6)
C30 H30A 0.9600
C30 H30B 0.9600
C30 H30C 0.9600
C31 H31A 0.9600
C31 H31B 0.9600
C31 H31C 0.9600
C32 H32A 0.9600
C32 H32B 0.9600
C32 H32C 0.9600
C33 C35 1.522(9)
C33 C36 1.529(9)
C33 C34 1.529(9)
C33 S6 1.854(6)
C34 H34A 0.9600
C34 H34B 0.9600
C34 H34C 0.9600
C35 H35A 0.9600
C35 H35B 0.9600
C35 H35C 0.9600
C36 H36A 0.9600
C36 H36B 0.9600
C36 H36C 0.9600
N1 Co1 2.231(4)
N2 Co2 2.273(5)
O1 Cl1 1.435(5)
O2 Cl1 1.436(5)
O3 Cl1 1.449(4)
O4 Cl1 1.438(4)
O5 Cl2 1.408(6)
O6 Cl2 1.436(4)
O7 Cl2 1.438(5)
O8 Cl2 1.446(5)
S1 Co1 2.4347(15)
S2 Co1 2.3851(15)
S3 Co1 2.4157(15)
S4 Co2 2.4074(15)
S5 Co2 2.4112(15)
S6 Co2 2.4120(16)
Co1 Br1 2.3608(10)
Co2 Br2 2.3829(10)
